data_4501553
loop_
_publ_author_name
'Dai, Fangna'
'Cui, Peipei'
'Ye, Fei'
'Sun, Daofeng'

_publ_section_title
;
 An Open Neodymium&#x2212;Organic Framework with the NbO Structure Type
 Based on Binuclear SBU Involved In Situ Generated Formate
;
_journal_issue 4
_journal_name_full 'Crystal Growth &amp; Design'
_journal_page_first 1474
_journal_paper_doi 10.1021/cg1000914
_journal_volume 10
_journal_year 2010
_chemical_formula_sum 'C15 H17 I3 N3 Nd O8'
_chemical_formula_weight 892.26
_chemical_name_systematic
; 
 ? 
;
_space_group_IT_number 148
_symmetry_cell_setting rhombohedral
_symmetry_space_group_name_Hall '-R 3'
_symmetry_space_group_name_H-M 'R -3 :H'
_atom_sites_solution_hydrogens geom
_atom_sites_solution_primary direct
_atom_sites_solution_secondary difmap
_audit_creation_method SHELXL-97
_cell_angle_alpha 90.00
_cell_angle_beta 90.00
_cell_angle_gamma 120.00
_cell_formula_units_Z 18
_cell_length_a 36.4310(12)
_cell_length_b 36.4310(12)
_cell_length_c 11.6867(8)
_cell_measurement_temperature 273(2)
_cell_volume 13432.7(11)
_computing_structure_refinement 'SHELXL-97 (Sheldrick, 1997)'
_computing_structure_solution 'SHELXS-97 (Sheldrick, 1990)'
_diffrn_ambient_temperature 273(2)
_diffrn_measured_fraction_theta_full 0.995
_diffrn_measured_fraction_theta_max 0.995
_diffrn_radiation_monochromator graphite
_diffrn_radiation_source 'fine-focus sealed tube'
_diffrn_radiation_type MoK\a
_diffrn_radiation_wavelength 0.71073
_diffrn_reflns_av_R_equivalents 0.0000
_diffrn_reflns_av_sigmaI/netI 0.0360
_diffrn_reflns_limit_h_max 23
_diffrn_reflns_limit_h_min -47
_diffrn_reflns_limit_k_max 47
_diffrn_reflns_limit_k_min 0
_diffrn_reflns_limit_l_max 15
_diffrn_reflns_limit_l_min 0
_diffrn_reflns_number 6847
_diffrn_reflns_theta_full 27.52
_diffrn_reflns_theta_max 27.52
_diffrn_reflns_theta_min 1.12
_exptl_absorpt_coefficient_mu 4.877
_exptl_absorpt_correction_T_max 0.7926
_exptl_absorpt_correction_T_min 0.5283
_exptl_absorpt_correction_type multi-scan
_exptl_crystal_colour aubergine
_exptl_crystal_density_diffrn 1.985
_exptl_crystal_density_method 'not measured'
_exptl_crystal_description prism
_exptl_crystal_F_000 7398
_exptl_crystal_size_max 0.15
_exptl_crystal_size_mid 0.05
_exptl_crystal_size_min 0.05
_refine_diff_density_max 2.971
_refine_diff_density_min -2.038
_refine_diff_density_rms 0.181
_refine_ls_extinction_method none
_refine_ls_goodness_of_fit_ref 1.108
_refine_ls_matrix_type full
_refine_ls_number_parameters 271
_refine_ls_number_reflns 6847
_refine_ls_number_restraints 0
_refine_ls_restrained_S_all 1.108
_refine_ls_R_factor_all 0.0667
_refine_ls_R_factor_gt 0.0451
_refine_ls_shift/su_max 0.001
_refine_ls_shift/su_mean 0.000
_refine_ls_structure_factor_coef Fsqd
_refine_ls_weighting_details 'calc w=1/[\s^2^(Fo^2^)+(0.0910P)^2^+0.0000P] where P=(Fo^2^+2Fc^2^)/3'
_refine_ls_weighting_scheme calc
_refine_ls_wR_factor_gt 0.1377
_refine_ls_wR_factor_ref 0.1516
_reflns_number_gt 4767
_reflns_number_total 6847
_reflns_threshold_expression >2sigma(I)
_cod_data_source_file cg1000914_si_004.cif
_cod_data_source_block squeezed
_cod_original_sg_symbol_H-M R-3
_cod_database_code 4501553

loop_
_symmetry_equiv_pos_as_xyz
'x, y, z'
'-y, x-y, z'
'-x+y, -x, z'
'x+2/3, y+1/3, z+1/3'
'-y+2/3, x-y+1/3, z+1/3'
'-x+y+2/3, -x+1/3, z+1/3'
'x+1/3, y+2/3, z+2/3'
'-y+1/3, x-y+2/3, z+2/3'
'-x+y+1/3, -x+2/3, z+2/3'
'-x, -y, -z'
'y, -x+y, -z'
'x-y, x, -z'
'-x+2/3, -y+1/3, -z+1/3'
'y+2/3, -x+y+1/3, -z+1/3'
'x-y+2/3, x+1/3, -z+1/3'
'-x+1/3, -y+2/3, -z+2/3'
'y+1/3, -x+y+2/3, -z+2/3'
'x-y+1/3, x+2/3, -z+2/3'

loop_
_atom_site_label
_atom_site_type_symbol
_atom_site_fract_x
_atom_site_fract_y
_atom_site_fract_z
_atom_site_U_iso_or_equiv
_atom_site_adp_type
_atom_site_occupancy
_atom_site_symmetry_multiplicity
_atom_site_calc_flag
_atom_site_refinement_flags
Nd Nd 0.379759(11) 0.149893(11) 0.67447(3) 0.03155(12) Uani 1 1 d .
O1 O 0.37673(18) 0.11490(18) 0.8594(5) 0.0570(15) Uani 1 1 d .
O2 O 0.4315(2) 0.17908(19) 0.8501(5) 0.0598(15) Uani 1 1 d .
O3 O 0.45052(15) 0.02597(16) 1.0291(4) 0.0443(12) Uani 1 1 d .
O4 O 0.51905(15) 0.07753(16) 1.0394(4) 0.0426(11) Uani 1 1 d .
O5 O 0.3685(2) 0.1431(2) 0.4562(5) 0.0643(18) Uani 1 1 d .
O6 O 0.32587(15) 0.15858(16) 0.5437(4) 0.0413(11) Uani 1 1 d .
O7 O 0.3819(2) 0.08595(19) 0.6087(5) 0.0603(15) Uani 1 1 d .
O8 O 0.45113(19) 0.1738(2) 0.5971(6) 0.0665(17) Uani 1 1 d .
C1 C 0.4104(2) 0.1427(2) 0.8970(6) 0.0407(16) Uani 1 1 d .
C2 C 0.4303(2) 0.1327(2) 0.9977(6) 0.0424(16) Uani 1 1 d .
C3 C 0.4503(2) 0.1095(2) 0.9780(6) 0.0393(15) Uani 1 1 d .
C4 C 0.4641(2) 0.0940(2) 1.0690(6) 0.0361(14) Uani 1 1 d .
C5 C 0.4799(2) 0.0631(2) 1.0431(6) 0.0369(15) Uani 1 1 d .
C6 C 0.4580(2) 0.1033(2) 1.1801(5) 0.0401(16) Uani 1 1 d .
C7 C 0.4374(2) 0.1270(3) 1.2052(6) 0.0454(17) Uani 1 1 d .
C8 C 0.4238(2) 0.1404(2) 1.1113(6) 0.0412(16) Uani 1 1 d .
C9 C 0.3387(3) 0.1506(3) 0.4559(6) 0.056(2) Uani 1 1 d .
C10 C 0.3534(3) 0.0507(3) 0.5821(8) 0.065(2) Uani 1 1 d .
H10A H 0.3263 0.0471 0.5757 0.077 Uiso 1 1 calc R
C11 C 0.3205(4) -0.0241(4) 0.5392(15) 0.125(6) Uani 1 1 d .
H11A H 0.2955 -0.0216 0.5384 0.188 Uiso 1 1 calc R
H11B H 0.3180 -0.0436 0.5981 0.188 Uiso 1 1 calc R
H11C H 0.3237 -0.0344 0.4664 0.188 Uiso 1 1 calc R
C12 C 0.3969(4) 0.0208(4) 0.5641(12) 0.096(4) Uani 1 1 d .
H12A H 0.4180 0.0498 0.5781 0.144 Uiso 1 1 calc R
H12B H 0.4024 0.0120 0.4919 0.144 Uiso 1 1 calc R
H12C H 0.3978 0.0033 0.6240 0.144 Uiso 1 1 calc R
C15 C 0.5282(6) 0.1852(9) 0.547(3) 0.236(14) Uani 1 1 d .
H15A H 0.5103 0.1684 0.6093 0.353 Uiso 1 1 calc R
H15B H 0.5560 0.2043 0.5763 0.353 Uiso 1 1 calc R
H15C H 0.5299 0.1669 0.4913 0.353 Uiso 1 1 calc R
C18 C 0.5379(8) 0.2443(7) 0.3751(19) 0.198(10) Uani 1 1 d .
H18A H 0.5236 0.2585 0.3460 0.297 Uiso 1 1 calc R
H18B H 0.5401 0.2273 0.3157 0.297 Uiso 1 1 calc R
H18C H 0.5657 0.2649 0.4008 0.297 Uiso 1 1 calc R
3C14 C 0.4707(6) 0.2006(6) 0.5232(16) 0.145(7) Uani 1 1 d .
N1 N 0.4307(3) 0.1343(3) 1.3172(6) 0.063(2) Uani 1 1 d .
N2 N 0.3573(3) 0.0172(2) 0.5615(7) 0.066(2) Uani 1 1 d .
N3 N 0.5089(5) 0.2116(7) 0.4903(18) 0.208(9) Uani 1 1 d .
I1 I 0.46511(3) 0.10003(3) 0.81067(5) 0.0816(3) Uani 1 1 d .
I2 I 0.48161(2) 0.08296(3) 1.31446(5) 0.0752(2) Uani 1 1 d .
I3 I 0.39052(2) 0.17284(2) 1.14161(5) 0.0646(2) Uani 1 1 d .

loop_
_atom_site_aniso_label
_atom_site_aniso_U_11
_atom_site_aniso_U_22
_atom_site_aniso_U_33
_atom_site_aniso_U_23
_atom_site_aniso_U_13
_atom_site_aniso_U_12
Nd 0.0400(2) 0.0300(2) 0.03083(19) 0.00192(13) 0.00163(14) 0.02216(16)
O1 0.054(3) 0.058(4) 0.051(3) 0.008(3) -0.015(3) 0.022(3)
O2 0.074(4) 0.056(4) 0.053(3) 0.007(3) -0.010(3) 0.036(3)
O3 0.038(3) 0.046(3) 0.052(3) -0.003(2) -0.003(2) 0.023(2)
O4 0.032(3) 0.053(3) 0.052(3) -0.007(2) -0.002(2) 0.028(2)
O5 0.085(4) 0.115(5) 0.033(3) -0.010(3) 0.001(3) 0.080(4)
O6 0.045(3) 0.048(3) 0.040(3) 0.002(2) 0.003(2) 0.030(2)
O7 0.070(4) 0.045(3) 0.077(4) -0.001(3) 0.008(3) 0.037(3)
O8 0.054(4) 0.062(4) 0.089(5) 0.012(3) 0.029(3) 0.033(3)
C1 0.050(4) 0.048(4) 0.035(4) 0.002(3) 0.000(3) 0.033(4)
C2 0.045(4) 0.053(4) 0.038(4) -0.001(3) -0.005(3) 0.031(4)
C3 0.048(4) 0.048(4) 0.030(3) 0.001(3) 0.005(3) 0.031(4)
C4 0.035(3) 0.039(4) 0.041(4) -0.003(3) 0.001(3) 0.023(3)
C5 0.040(4) 0.045(4) 0.035(3) 0.005(3) -0.001(3) 0.028(3)
C6 0.049(4) 0.058(4) 0.027(3) -0.002(3) -0.005(3) 0.037(4)
C7 0.047(4) 0.063(5) 0.035(4) -0.005(3) -0.004(3) 0.034(4)
C8 0.043(4) 0.051(4) 0.045(4) -0.011(3) -0.005(3) 0.035(4)
C9 0.080(6) 0.085(6) 0.037(4) -0.005(4) -0.004(4) 0.067(6)
C10 0.066(6) 0.059(6) 0.078(6) -0.014(5) -0.003(5) 0.039(5)
C11 0.093(10) 0.083(9) 0.192(16) -0.067(10) -0.037(10) 0.038(8)
C12 0.101(9) 0.088(8) 0.120(10) -0.032(7) -0.014(8) 0.063(8)
C15 0.088(14) 0.23(3) 0.39(4) 0.01(3) 0.000(19) 0.078(17)
C18 0.27(3) 0.143(17) 0.22(2) 0.012(17) -0.03(2) 0.14(2)
3C14 0.111(13) 0.154(16) 0.156(16) 0.034(13) 0.048(12) 0.055(12)
N1 0.078(5) 0.107(6) 0.038(4) -0.013(4) -0.001(3) 0.072(5)
N2 0.079(5) 0.053(4) 0.077(5) -0.015(4) 0.000(4) 0.041(4)
N3 0.097(11) 0.27(2) 0.203(18) 0.087(17) 0.063(12) 0.049(13)
I1 0.1285(7) 0.1203(6) 0.0417(3) 0.0031(3) 0.0097(3) 0.0964(6)
I2 0.1094(5) 0.1303(6) 0.0386(3) 0.0010(3) -0.0072(3) 0.0993(5)
I3 0.0945(5) 0.0936(5) 0.0490(3) -0.0125(3) -0.0087(3) 0.0796(4)

loop_
_atom_type_symbol
_atom_type_description
_atom_type_scat_dispersion_real
_atom_type_scat_dispersion_imag
_atom_type_scat_source
C C 0.0033 0.0016 'International Tables Vol C Tables 4.2.6.8 and 6.1.1.4'
H H 0.0000 0.0000 'International Tables Vol C Tables 4.2.6.8 and 6.1.1.4'
N N 0.0061 0.0033 'International Tables Vol C Tables 4.2.6.8 and 6.1.1.4'
O O 0.0106 0.0060 'International Tables Vol C Tables 4.2.6.8 and 6.1.1.4'
I I -0.4742 1.8119 'International Tables Vol C Tables 4.2.6.8 and 6.1.1.4'
Nd Nd -0.1943 3.0179 'International Tables Vol C Tables 4.2.6.8 and 6.1.1.4'

loop_
_geom_angle_atom_site_label_1
_geom_angle_atom_site_label_2
_geom_angle_atom_site_label_3
_geom_angle
_geom_angle_site_symmetry_1
_geom_angle_site_symmetry_3
O6 Nd O3 72.17(17) 13_556 8_544
O6 Nd O4 74.80(16) 13_556 17_556
O3 Nd O4 134.14(17) 8_544 17_556
O6 Nd O8 141.2(2) 13_556 .
O3 Nd O8 146.61(19) 8_544 .
O4 Nd O8 72.85(19) 17_556 .
O6 Nd O1 79.94(18) 13_556 .
O3 Nd O1 73.16(18) 8_544 .
O4 Nd O1 130.37(18) 17_556 .
O8 Nd O1 105.6(2) . .
O6 Nd O7 144.57(19) 13_556 .
O3 Nd O7 74.79(18) 8_544 .
O4 Nd O7 139.81(18) 17_556 .
O8 Nd O7 72.4(2) . .
O1 Nd O7 78.6(2) . .
O6 Nd O5 119.25(16) 13_556 .
O3 Nd O5 88.1(2) 8_544 .
O4 Nd O5 81.2(2) 17_556 .
O8 Nd O5 76.1(2) . .
O1 Nd O5 148.0(2) . .
O7 Nd O5 71.5(2) . .
O6 Nd O2 81.46(18) 13_556 .
O3 Nd O2 121.21(18) 8_544 .
O4 Nd O2 83.46(18) 17_556 .
O8 Nd O2 74.1(2) . .
O1 Nd O2 50.67(18) . .
O7 Nd O2 105.5(2) . .
O5 Nd O2 149.4(2) . .
O6 Nd O6 70.57(18) 13_556 .
O3 Nd O6 67.64(16) 8_544 .
O4 Nd O6 71.91(16) 17_556 .
O8 Nd O6 117.6(2) . .
O1 Nd O6 136.35(17) . .
O7 Nd O6 107.92(18) . .
O5 Nd O6 48.95(15) . .
O2 Nd O6 146.51(17) . .
O6 Nd C1 81.95(18) 13_556 .
O3 Nd C1 97.2(2) 8_544 .
O4 Nd C1 108.7(2) 17_556 .
O8 Nd C1 88.6(2) . .
O1 Nd C1 24.66(19) . .
O7 Nd C1 89.9(2) . .
O5 Nd C1 158.67(18) . .
O2 Nd C1 26.2(2) . .
O6 Nd C1 151.47(18) . .
O6 Nd C9 94.72(19) 13_556 .
O3 Nd C9 76.5(2) 8_544 .
O4 Nd C9 75.5(2) 17_556 .
O8 Nd C9 97.4(2) . .
O1 Nd C9 149.4(2) . .
O7 Nd C9 89.7(2) . .
O5 Nd C9 24.70(18) . .
O2 Nd C9 158.9(2) . .
O6 Nd C9 24.25(17) . .
C1 Nd C9 173.6(2) . .
C1 O1 Nd 96.9(5) . .
C1 O2 Nd 88.7(4) . .
C5 O3 Nd 141.9(4) . 6
C5 O4 Nd 133.5(5) . 18_546
C9 O5 Nd 95.5(4) . .
C9 O6 Nd 156.4(5) . 13_556
C9 O6 Nd 93.6(4) . .
Nd O6 Nd 109.43(18) 13_556 .
C10 O7 Nd 130.8(6) . .
3C14 O8 Nd 129.1(10) . .
O1 C1 O2 122.8(7) . .
O1 C1 C2 119.0(7) . .
O2 C1 C2 118.0(7) . .
O1 C1 Nd 58.4(4) . .
O2 C1 Nd 65.1(4) . .
C2 C1 Nd 165.9(5) . .
C3 C2 C8 118.3(6) . .
C3 C2 C1 118.6(6) . .
C8 C2 C1 122.4(6) . .
C2 C3 C4 121.5(6) . .
C2 C3 I1 120.8(5) . .
C4 C3 I1 117.6(5) . .
C6 C4 C3 118.2(6) . .
C6 C4 C5 122.1(6) . .
C3 C4 C5 119.2(6) . .
O3 C5 O4 129.3(6) . .
O3 C5 C4 112.9(6) . .
O4 C5 C4 117.9(6) . .
C4 C6 C7 122.5(6) . .
C4 C6 I2 117.9(5) . .
C7 C6 I2 119.5(5) . .
N1 C7 C8 123.5(7) . .
N1 C7 C6 120.5(6) . .
C8 C7 C6 115.9(6) . .
C7 C8 C2 123.5(6) . .
C7 C8 I3 118.1(5) . .
C2 C8 I3 118.4(5) . .
O6 C9 O5 121.9(7) . .
O6 C9 Nd 62.2(4) . .
O5 C9 Nd 59.8(4) . .
O7 C10 N2 126.1(9) . .
O8 3C14 N3 124.1(19) . .
C10 N2 C12 119.9(9) . .
C10 N2 C11 121.2(10) . .
C12 N2 C11 118.9(9) . .
3C14 N3 C15 114.7(18) . .
3C14 N3 C18 129(2) . .
C15 N3 C18 115.6(16) . .

loop_
_geom_bond_atom_site_label_1
_geom_bond_atom_site_label_2
_geom_bond_distance
_geom_bond_site_symmetry_2
Nd O6 2.436(5) 13_556
Nd O3 2.439(5) 8_544
Nd O4 2.449(4) 17_556
Nd O8 2.464(6) .
Nd O1 2.484(5) .
Nd O7 2.491(5) .
Nd O5 2.576(5) .
Nd O2 2.625(6) .
Nd O6 2.629(5) .
Nd C1 2.894(7) .
Nd C9 2.967(8) .
O1 C1 1.216(9) .
O2 C1 1.278(9) .
O3 C5 1.247(9) .
O3 Nd 2.439(5) 6
O4 C5 1.249(8) .
O4 Nd 2.449(4) 18_546
O5 C9 1.246(9) .
O6 C9 1.221(9) .
O6 Nd 2.436(5) 13_556
O7 C10 1.221(11) .
O8 3C14 1.229(17) .
C1 C2 1.520(9) .
C2 C3 1.381(10) .
C2 C8 1.401(10) .
C3 C4 1.410(9) .
C3 I1 2.103(6) .
C4 C6 1.389(9) .
C4 C5 1.528(9) .
C6 C7 1.427(10) .
C6 I2 2.097(6) .
C7 N1 1.382(9) .
C7 C8 1.389(10) .
C8 I3 2.104(6) .
C10 N2 1.322(11) .
C11 N2 1.453(14) .
C12 N2 1.379(14) .
C15 N3 1.60(3) .
C18 N3 1.76(3) .
3C14 N3 1.30(2) .
